data_4316430
loop_
_publ_author_name
'Ming Li'
'Teresa J. Neal'
'Graeme R. A. Wyllie'
'Charles E. Schulz'
'W. Robert Scheidt'

_publ_section_title
;
 Structural and Magnetic Effects of meso-Substitution in Alkyl-Substituted
 Metalloporphyrinate \p-Cation Radicals: Characterization of
 [Fe(TalkylP.)(Cl)]SbCl6 (alkyl = ethyl andn-propyl)
;
_journal_name_full 'Inorganic Chemistry'
_journal_page_first 8078
_journal_page_last 8085
_journal_paper_doi 10.1021/ic101099z
_journal_volume 49
_journal_year 2010
_chemical_formula_sum 'C29 H30 Cl9 Fe N4 Sb'
_chemical_formula_weight 931.22
_chemical_name_systematic
; 
 ? 
;
_space_group_IT_number 2
_symmetry_cell_setting triclinic
_symmetry_space_group_name_Hall '-P 1'
_symmetry_space_group_name_H-M 'P -1'
_atom_sites_solution_hydrogens geom
_atom_sites_solution_primary direct
_atom_sites_solution_secondary difmap
_audit_creation_method SHELXL-97
_cell_angle_alpha 76.90(3)
_cell_angle_beta 87.32(3)
_cell_angle_gamma 71.77(3)
_cell_formula_units_Z 2
_cell_length_a 9.768(2)
_cell_length_b 13.585(3)
_cell_length_c 14.508(3)
_cell_measurement_reflns_used 250
_cell_measurement_temperature 130(2)
_cell_measurement_theta_max 20.5
_cell_measurement_theta_min -20.5
_cell_volume 1780.4(8)
_computing_cell_refinement Madnes
_computing_data_collection Madnes
_computing_data_reduction 'madnes (Messerschmitt &Pflugraph,1987)'
_computing_molecular_graphics 'Ortep III (burnett, Johnson, 1996)'
_computing_publication_material Shelxl-97
_computing_structure_refinement 'SHELXL-97 (Sheldrick, 1997)'
_computing_structure_solution 'SHELXS-97 (Sheldrick, 1990)'
_diffrn_ambient_temperature 130(2)
_diffrn_measured_fraction_theta_full 0.985
_diffrn_measured_fraction_theta_max 0.877
_diffrn_measurement_device_type 'Enraf-nonius Fast Area-Detector'
_diffrn_measurement_method 'Ellipsoid-mask Fitting'
_diffrn_radiation_monochromator graphite
_diffrn_radiation_source 'fine-focus sealed tube'
_diffrn_radiation_type MoK\a
_diffrn_radiation_wavelength 0.71073
_diffrn_reflns_av_R_equivalents 0.0753
_diffrn_reflns_av_sigmaI/netI 0.0511
_diffrn_reflns_limit_h_max 12
_diffrn_reflns_limit_h_min -13
_diffrn_reflns_limit_k_max 18
_diffrn_reflns_limit_k_min -13
_diffrn_reflns_limit_l_max 19
_diffrn_reflns_limit_l_min -17
_diffrn_reflns_number 17182
_diffrn_reflns_theta_full 29.95
_diffrn_reflns_theta_max 28.7
_diffrn_reflns_theta_min 2.20
_diffrn_standards_decay_% 'No measurable crystal decay'
_exptl_absorpt_coefficient_mu 1.870
_exptl_absorpt_correction_type none
_exptl_crystal_colour Dark-purple
_exptl_crystal_density_diffrn 1.737
_exptl_crystal_description Rhombohedron
_exptl_crystal_F_000 924
_exptl_crystal_size_max 0.28
_exptl_crystal_size_mid 0.20
_exptl_crystal_size_min 0.14
_refine_diff_density_max 1.46
_refine_diff_density_min -1.71
_refine_diff_density_rms 0.147
_refine_ls_extinction_coef 0.0008(5)
_refine_ls_extinction_expression Fc^*^=kFc[1+0.001xFc^2^\l^3^/sin(2\q)]^-1/4^
_refine_ls_extinction_method SHELXL
_refine_ls_goodness_of_fit_ref 1.044
_refine_ls_hydrogen_treatment constr
_refine_ls_matrix_type full
_refine_ls_number_parameters 435
_refine_ls_number_reflns 9071
_refine_ls_number_restraints 0
_refine_ls_restrained_S_all 1.044
_refine_ls_R_factor_all 0.0632
_refine_ls_R_factor_gt 0.0516
_refine_ls_shift/su_max 0.004
_refine_ls_shift/su_mean 0.000
_refine_ls_structure_factor_coef Fsqd
_refine_ls_weighting_details 'calc w=1/[\s^2^(Fo^2^)+(0.0576P)^2^+5.4668P] where P=(Fo^2^+2Fc^2^)/3'
_refine_ls_weighting_scheme calc
_refine_ls_wR_factor_gt 0.1213
_refine_ls_wR_factor_ref 0.1286
_reflns_number_gt 7801
_reflns_number_total 9071
_reflns_threshold_expression >2sigma(I)
_cod_data_source_file ic101099z_si_002_1.cif
_cod_data_source_block sd:fetetsbcl
_cod_depositor_comments
;
The following automatic conversions were performed:

'_symmetry_cell_setting' value 'Triclinic' changed to 'triclinic'
according to the built-in table from CIF Core dictionary named
'cif_core.dic' version 2.4.1 from
2010-06-29.

'_exptl_absorpt_correction_type' value 'None' changed to
'none' according to the built-in table from CIF Core dictionary named
'cif_core.dic' version 2.4.1 from 2010-06-29.

Automatic conversion script
Id: cif_fix_values 1646 2011-03-28 12:23:43Z adriana 
;
_cod_original_cell_volume 1780.2(6)
_cod_database_code 4316430

loop_
_symmetry_equiv_pos_as_xyz
'x, y, z'
'-x, -y, -z'

loop_
_atom_site_label
_atom_site_type_symbol
_atom_site_fract_x
_atom_site_fract_y
_atom_site_fract_z
_atom_site_U_iso_or_equiv
_atom_site_adp_type
_atom_site_occupancy
_atom_site_symmetry_multiplicity
_atom_site_calc_flag
_atom_site_refinement_flags
_atom_site_disorder_assembly
_atom_site_disorder_group
Fe(1 Fe -0.23871(5) 0.02041(4) 0.09616(3) 0.01300(11) Uani 1 1 d . . .
Cl(1 Cl -0.47021(9) 0.08480(8) 0.07469(7) 0.02720(19) Uani 1 1 d . . .
N(1) N -0.1937(3) 0.1134(2) 0.17896(19) 0.0165(5) Uani 1 1 d . . .
N(2) N -0.1675(3) 0.1119(2) -0.01806(18) 0.0142(5) Uani 1 1 d . . .
N(3) N -0.1858(3) -0.0986(2) 0.02224(18) 0.0137(5) Uani 1 1 d . . .
N(4) N -0.2095(3) -0.0978(2) 0.21820(19) 0.0189(5) Uani 1 1 d . . .
C(A1 C -0.2106(4) 0.1005(3) 0.2756(2) 0.0212(7) Uani 1 1 d . A .
C(A2 C -0.1818(4) 0.2133(3) 0.1472(2) 0.0203(6) Uani 1 1 d . . .
C(A3 C -0.1617(3) 0.2135(3) -0.0234(2) 0.0176(6) Uani 1 1 d . . .
C(A4 C -0.1603(3) 0.0991(3) -0.1092(2) 0.0152(6) Uani 1 1 d . . .
C(A5 C -0.1732(3) -0.0850(3) -0.0749(2) 0.0153(6) Uani 1 1 d . . .
C(A6 C -0.1995(3) -0.1986(3) 0.0534(2) 0.0179(6) Uani 1 1 d . . .
C(A7 C -0.2118(4) -0.2005(3) 0.2249(3) 0.0234(7) Uani 1 1 d . . .
C(A8 C -0.2147(4) -0.0852(3) 0.3098(2) 0.0241(7) Uani 1 1 d . A .
C(B1 C -0.2076(5) 0.1943(3) 0.3036(3) 0.0297(8) Uani 1 1 d . . .
H(B1 H -0.2168 0.2057 0.3661 0.036 Uiso 1 1 calc R . .
C(B2 C -0.1893(5) 0.2631(3) 0.2253(3) 0.0297(8) Uani 1 1 d . . .
H(B2 H -0.1825 0.3320 0.2221 0.036 Uiso 1 1 calc R . .
C(B3 C -0.1503(4) 0.2642(3) -0.1213(3) 0.0237(7) Uani 1 1 d . . .
H(B3 H -0.1445 0.3340 -0.1443 0.028 Uiso 1 1 calc R . .
C(B4 C -0.1496(4) 0.1942(3) -0.1733(2) 0.0217(7) Uani 1 1 d . . .
H(B4 H -0.1431 0.2052 -0.2401 0.026 Uiso 1 1 calc R . .
C(B5 C -0.1762(4) -0.1790(3) -0.1032(2) 0.0195(6) Uani 1 1 d . . .
H(B5 H -0.1673 -0.1904 -0.1657 0.023 Uiso 1 1 calc R . .
C(B6 C -0.1940(4) -0.2481(3) -0.0243(3) 0.0216(7) Uani 1 1 d . . .
H(B6 H -0.2015 -0.3169 -0.0209 0.026 Uiso 1 1 calc R . .
C(B7 C -0.2143(6) -0.2525(4) 0.3222(3) 0.0377(10) Uani 1 1 d . . .
H(B7 H -0.2146 -0.3236 0.3456 0.045 Uiso 1 1 calc R . .
C(B8 C -0.2163(5) -0.1817(4) 0.3744(3) 0.0359(9) Uani 1 1 d . . .
H(B8 H -0.2183 -0.1936 0.4415 0.043 Uiso 1 1 calc R . .
C(M1 C -0.2226(4) 0.0092(3) 0.3375(2) 0.0239(7) Uani 1 1 d . . .
C(M2 C -0.1665(4) 0.2615(3) 0.0526(2) 0.0190(6) Uani 1 1 d . . .
C(M3 C -0.1630(3) 0.0068(3) -0.1376(2) 0.0164(6) Uani 1 1 d . . .
C(M4 C -0.2143(4) -0.2468(3) 0.1485(3) 0.0223(7) Uani 1 1 d . . .
C11A C -0.2665(15) 0.0083(17) 0.4393(14) 0.029(2) Uani 0.50 1 d P A 1
H11A H -0.2516 0.0703 0.4573 0.034 Uiso 0.50 1 calc PR A 1
H11B H -0.2030 -0.0567 0.4809 0.034 Uiso 0.50 1 calc PR A 1
C12A C -0.4260(9) 0.0118(7) 0.4565(6) 0.0305(16) Uani 0.50 1 d P A 1
H12A H -0.4887 0.0693 0.4088 0.046 Uiso 0.50 1 calc PR A 1
H12B H -0.4528 0.0243 0.5198 0.046 Uiso 0.50 1 calc PR A 1
H12C H -0.4371 -0.0562 0.4519 0.046 Uiso 0.50 1 calc PR A 1
C11B C -0.2221(14) 0.0139(17) 0.4413(14) 0.029(2) Uani 0.50 1 d P A 2
H11C H -0.2707 -0.0359 0.4780 0.034 Uiso 0.50 1 calc PR A 2
H11D H -0.2785 0.0865 0.4476 0.034 Uiso 0.50 1 calc PR A 2
C12B C -0.0707(9) -0.0140(7) 0.4837(5) 0.0321(17) Uani 0.50 1 d P A 2
H12D H -0.0126 -0.0843 0.4748 0.048 Uiso 0.50 1 calc PR A 2
H12E H -0.0771 -0.0149 0.5515 0.048 Uiso 0.50 1 calc PR A 2
H12F H -0.0255 0.0392 0.4520 0.048 Uiso 0.50 1 calc PR A 2
C(21 C -0.1659(4) 0.3754(3) 0.0310(3) 0.0248(7) Uani 1 1 d . . .
H(2A H -0.1088 0.3886 -0.0261 0.030 Uiso 1 1 calc R . .
H(2B H -0.1197 0.3881 0.0846 0.030 Uiso 1 1 calc R . .
C(22 C -0.3193(5) 0.4519(3) 0.0144(4) 0.0372(10) Uani 1 1 d . . .
H(2C H -0.3683 0.4345 -0.0342 0.056 Uiso 1 1 calc R . .
H(2D H -0.3161 0.5250 -0.0068 0.056 Uiso 1 1 calc R . .
H(2E H -0.3719 0.4454 0.0735 0.056 Uiso 1 1 calc R . .
C(31 C -0.1633(4) 0.0099(3) -0.2424(2) 0.0224(7) Uani 1 1 d . . .
H(3A H -0.1141 -0.0623 -0.2529 0.027 Uiso 1 1 calc R . .
H(3B H -0.1094 0.0577 -0.2757 0.027 Uiso 1 1 calc R . .
C(32 C -0.3170(5) 0.0491(4) -0.2832(3) 0.0358(9) Uani 1 1 d . . .
H(3C H -0.3698 0.0008 -0.2513 0.054 Uiso 1 1 calc R . .
H(3D H -0.3146 0.0509 -0.3512 0.054 Uiso 1 1 calc R . .
H(3E H -0.3655 0.1207 -0.2733 0.054 Uiso 1 1 calc R . .
C(41 C -0.2435(5) -0.3529(3) 0.1684(3) 0.0325(9) Uani 1 1 d . . .
H(4A H -0.2024 -0.3951 0.2315 0.039 Uiso 1 1 calc R . .
H(4B H -0.1961 -0.3931 0.1205 0.039 Uiso 1 1 calc R . .
C(42 C -0.4053(6) -0.3360(4) 0.1656(5) 0.0528(14) Uani 1 1 d . . .
H(4C H -0.4504 -0.3035 0.2178 0.079 Uiso 1 1 calc R . .
H(4D H -0.4222 -0.4046 0.1721 0.079 Uiso 1 1 calc R . .
H(4E H -0.4472 -0.2889 0.1052 0.079 Uiso 1 1 calc R . .
Sb(1 Sb -0.26385(3) 0.636640(19) -0.313255(17) 0.02313(9) Uani 1 1 d . . .
Cl2A Cl -0.0985(5) 0.5718(9) -0.4274(6) 0.0389(19) Uani 0.34(2) 1 d P . .
Cl2B Cl -0.0935(4) 0.5255(9) -0.3948(7) 0.065(2) Uani 0.66(2) 1 d P . .
Cl(3 Cl -0.42624(17) 0.71309(12) -0.44384(8) 0.0546(4) Uani 1 1 d . . .
Cl(4 Cl -0.16025(16) 0.77650(11) -0.35534(7) 0.0492(3) Uani 1 1 d . . .
Cl(5 Cl -0.42506(12) 0.73222(13) -0.21739(9) 0.0513(3) Uani 1 1 d . . .
Cl(6 Cl -0.09793(12) 0.55930(8) -0.18202(9) 0.0405(3) Uani 1 1 d . . .
Cl(7 Cl -0.36235(18) 0.49597(11) -0.27085(13) 0.0702(5) Uani 1 1 d . . .
C(5A C 0.8221(14) 0.3643(9) 0.5024(8) 0.050(3) Uani 0.482(14) 1 d P B 1
H(5A H 0.9231 0.3389 0.4826 0.059 Uiso 0.482(14) 1 calc PR B 1
H(5B H 0.8197 0.4083 0.5486 0.059 Uiso 0.482(14) 1 calc PR B 1
C(5B C 0.6721(14) 0.4096(9) 0.5058(8) 0.052(3) Uani 0.518(14) 1 d P B 2
H(5C H 0.5674 0.4196 0.5104 0.062 Uiso 0.518(14) 1 calc PR B 2
H(5D H 0.6964 0.4532 0.5448 0.062 Uiso 0.518(14) 1 calc PR B 2
Cl(8 Cl 0.7095(2) 0.44892(15) 0.39777(13) 0.0718(5) Uani 1 1 d . . .
Cl(9 Cl 0.7751(3) 0.2652(2) 0.55309(12) 0.1013(8) Uani 1 1 d . . .

loop_
_atom_site_aniso_label
_atom_site_aniso_U_11
_atom_site_aniso_U_22
_atom_site_aniso_U_33
_atom_site_aniso_U_23
_atom_site_aniso_U_13
_atom_site_aniso_U_12
Fe(1 0.0121(2) 0.0168(2) 0.0111(2) -0.00349(15) 0.00063(15) -0.00568(16)
Cl(1 0.0126(3) 0.0370(5) 0.0339(5) -0.0157(4) 0.0005(3) -0.0048(3)
N(1) 0.0156(12) 0.0223(13) 0.0132(12) -0.0069(10) -0.0002(9) -0.0062(10)
N(2) 0.0134(11) 0.0165(12) 0.0143(12) -0.0028(9) 0.0007(9) -0.0071(9)
N(3) 0.0128(11) 0.0152(12) 0.0151(12) -0.0047(9) 0.0023(9) -0.0067(9)
N(4) 0.0191(13) 0.0228(14) 0.0136(12) -0.0012(10) 0.0005(10) -0.0070(11)
C(A1 0.0196(15) 0.0302(18) 0.0143(14) -0.0078(13) -0.0013(11) -0.0064(13)
C(A2 0.0189(15) 0.0255(16) 0.0207(15) -0.0089(13) -0.0010(12) -0.0097(13)
C(A3 0.0147(13) 0.0173(14) 0.0199(15) -0.0015(12) -0.0006(11) -0.0055(11)
C(A4 0.0143(13) 0.0217(15) 0.0101(12) -0.0042(11) 0.0025(10) -0.0062(11)
C(A5 0.0125(13) 0.0195(14) 0.0159(14) -0.0069(11) 0.0010(10) -0.0057(11)
C(A6 0.0160(14) 0.0163(14) 0.0221(15) -0.0048(12) 0.0018(11) -0.0059(11)
C(A7 0.0295(18) 0.0211(16) 0.0220(16) -0.0030(13) 0.0036(13) -0.0131(14)
C(A8 0.0253(17) 0.0345(19) 0.0134(14) -0.0018(13) 0.0002(12) -0.0128(14)
C(B1 0.037(2) 0.034(2) 0.0192(16) -0.0126(15) -0.0033(15) -0.0071(16)
C(B2 0.038(2) 0.0278(19) 0.0269(18) -0.0123(15) -0.0022(16) -0.0106(16)
C(B3 0.0242(16) 0.0239(17) 0.0203(16) 0.0017(13) -0.0012(13) -0.0082(13)
C(B4 0.0277(17) 0.0226(16) 0.0159(14) -0.0001(12) 0.0003(12) -0.0122(13)
C(B5 0.0184(14) 0.0246(16) 0.0200(15) -0.0116(13) 0.0009(12) -0.0083(12)
C(B6 0.0200(15) 0.0190(15) 0.0290(17) -0.0089(13) 0.0005(13) -0.0079(12)
C(B7 0.057(3) 0.035(2) 0.0232(19) 0.0035(16) 0.0038(18) -0.024(2)
C(B8 0.053(3) 0.039(2) 0.0160(16) 0.0033(15) 0.0030(16) -0.020(2)
C(M1 0.0229(16) 0.0336(19) 0.0142(14) -0.0065(13) -0.0007(12) -0.0061(14)
C(M2 0.0173(14) 0.0178(14) 0.0242(16) -0.0041(12) -0.0023(12) -0.0084(12)
C(M3 0.0150(13) 0.0220(15) 0.0119(13) -0.0049(11) 0.0017(10) -0.0050(11)
C(M4 0.0217(16) 0.0202(15) 0.0248(17) -0.0033(13) 0.0024(13) -0.0077(13)
C11A 0.033(8) 0.040(3) 0.0129(18) -0.0071(19) -0.002(5) -0.010(6)
C12A 0.033(4) 0.042(4) 0.027(4) -0.015(3) 0.013(3) -0.023(3)
C11B 0.033(8) 0.040(3) 0.0129(18) -0.0071(19) -0.002(5) -0.010(6)
C12B 0.039(4) 0.044(5) 0.015(3) -0.005(3) -0.001(3) -0.017(4)
C(21 0.0274(17) 0.0198(16) 0.0294(18) -0.0070(13) -0.0013(14) -0.0093(13)
C(22 0.035(2) 0.0205(18) 0.053(3) -0.0107(17) -0.0048(19) -0.0013(16)
C(31 0.0289(17) 0.0298(18) 0.0114(14) -0.0049(12) 0.0019(12) -0.0130(14)
C(32 0.037(2) 0.053(3) 0.0192(17) -0.0050(17) -0.0083(15) -0.0169(19)
C(41 0.046(2) 0.0217(18) 0.033(2) -0.0025(15) 0.0057(17) -0.0182(17)
C(42 0.053(3) 0.047(3) 0.075(4) -0.019(3) 0.020(3) -0.037(3)
Sb(1 0.02828(14) 0.02529(14) 0.02220(13) -0.00817(9) 0.00280(9) -0.01553(10)
Cl2A 0.055(2) 0.034(4) 0.037(3) -0.020(3) 0.0190(16) -0.0208(18)
Cl2B 0.0687(16) 0.075(5) 0.075(4) -0.059(4) 0.0317(16) -0.0299(17)
Cl(3 0.0755(9) 0.0761(9) 0.0274(5) 0.0073(5) -0.0175(5) -0.0555(8)
Cl(4 0.0818(9) 0.0620(7) 0.0238(5) 0.0043(5) -0.0093(5) -0.0588(7)
Cl(5 0.0282(5) 0.0797(9) 0.0445(6) -0.0329(6) 0.0022(4) -0.0015(5)
Cl(6 0.0334(5) 0.0295(5) 0.0548(7) 0.0040(4) -0.0164(5) -0.0115(4)
Cl(7 0.0742(10) 0.0443(7) 0.0964(12) 0.0219(7) -0.0423(9) -0.0447(7)
C(5A 0.067(8) 0.042(6) 0.050(6) -0.002(5) 0.004(5) -0.036(5)
C(5B 0.073(8) 0.051(6) 0.048(6) -0.023(5) 0.011(5) -0.036(6)
Cl(8 0.0916(13) 0.0636(10) 0.0631(9) -0.0134(8) -0.0095(9) -0.0273(9)
Cl(9 0.173(2) 0.1059(16) 0.0367(8) 0.0016(9) -0.0313(11) -0.0681(16)

loop_
_atom_type_symbol
_atom_type_description
_atom_type_scat_dispersion_real
_atom_type_scat_dispersion_imag
_atom_type_scat_source
C C 0.0033 0.0016 'International Tables Vol C Tables 4.2.6.8 and 6.1.1.4'
H H 0.0000 0.0000 'International Tables Vol C Tables 4.2.6.8 and 6.1.1.4'
N N 0.0061 0.0033 'International Tables Vol C Tables 4.2.6.8 and 6.1.1.4'
Cl Cl 0.1484 0.1585 'International Tables Vol C Tables 4.2.6.8 and 6.1.1.4'
Fe Fe 0.3463 0.8444 'International Tables Vol C Tables 4.2.6.8 and 6.1.1.4'
Sb Sb -0.5866 1.5461 'International Tables Vol C Tables 4.2.6.8 and 6.1.1.4'

loop_
_geom_angle_atom_site_label_1
_geom_angle_atom_site_label_2
_geom_angle_atom_site_label_3
_geom_angle
_geom_angle_site_symmetry_1
_geom_angle_site_symmetry_3
_geom_angle_publ_flag
N(3) Fe(1 N(4) 87.15(11) . . ?
N(3) Fe(1 N(2) 87.20(11) . . ?
N(4) Fe(1 N(2) 153.83(11) . . ?
N(3) Fe(1 N(1) 154.48(10) . . ?
N(4) Fe(1 N(1) 86.84(12) . . ?
N(2) Fe(1 N(1) 87.34(11) . . ?
N(3) Fe(1 Cl(1 102.39(8) . . ?
N(4) Fe(1 Cl(1 104.44(9) . . ?
N(2) Fe(1 Cl(1 101.73(8) . . ?
N(1) Fe(1 Cl(1 103.13(8) . . ?
C(A2 N(1) C(A1 106.0(3) . . ?
C(A2 N(1) Fe(1 126.1(2) . . ?
C(A1 N(1) Fe(1 125.6(2) . . ?
C(A4 N(2) C(A3 105.9(3) . . ?
C(A4 N(2) Fe(1 125.9(2) . . ?
C(A3 N(2) Fe(1 125.5(2) . . ?
C(A6 N(3) C(A5 105.2(3) . . ?
C(A6 N(3) Fe(1 126.1(2) . . ?
C(A5 N(3) Fe(1 126.0(2) . . ?
C(A8 N(4) C(A7 105.4(3) . . ?
C(A8 N(4) Fe(1 126.8(2) . . ?
C(A7 N(4) Fe(1 126.5(2) . . ?
N(1) C(A1 C(M1 125.8(3) . . ?
N(1) C(A1 C(B1 109.5(3) . . ?
C(M1 C(A1 C(B1 124.7(3) . . ?
N(1) C(A2 C(M2 125.8(3) . . ?
N(1) C(A2 C(B2 109.8(3) . . ?
C(M2 C(A2 C(B2 124.4(3) . . ?
N(2) C(A3 C(M2 126.2(3) . . ?
N(2) C(A3 C(B3 109.5(3) . . ?
C(M2 C(A3 C(B3 124.3(3) . . ?
N(2) C(A4 C(M3 125.6(3) . . ?
N(2) C(A4 C(B4 110.0(3) . . ?
C(M3 C(A4 C(B4 124.4(3) . . ?
N(3) C(A5 C(M3 125.8(3) . . ?
N(3) C(A5 C(B5 110.0(3) . . ?
C(M3 C(A5 C(B5 124.2(3) . . ?
N(3) C(A6 C(M4 125.1(3) . . ?
N(3) C(A6 C(B6 110.5(3) . . ?
C(M4 C(A6 C(B6 124.3(3) . . ?
N(4) C(A7 C(M4 125.5(3) . . ?
N(4) C(A7 C(B7 110.0(3) . . ?
C(M4 C(A7 C(B7 124.5(3) . . ?
N(4) C(A8 C(M1 125.7(3) . . ?
N(4) C(A8 C(B8 110.2(3) . . ?
C(M1 C(A8 C(B8 124.0(3) . . ?
C(B2 C(B1 C(A1 107.4(3) . . ?
C(B1 C(B2 C(A2 107.3(3) . . ?
C(B4 C(B3 C(A3 107.1(3) . . ?
C(B3 C(B4 C(A4 107.5(3) . . ?
C(B6 C(B5 C(A5 107.1(3) . . ?
C(B5 C(B6 C(A6 107.2(3) . . ?
C(B8 C(B7 C(A7 107.3(4) . . ?
C(B7 C(B8 C(A8 107.1(3) . . ?
C(A1 C(M1 C(A8 124.0(3) . . ?
C(A1 C(M1 C11A 121.9(8) . . ?
C(A8 C(M1 C11A 113.6(8) . . ?
C(A1 C(M1 C11B 113.7(8) . . ?
C(A8 C(M1 C11B 121.7(8) . . ?
C11A C(M1 C11B 17.7(6) . . ?
C(A3 C(M2 C(A2 124.3(3) . . ?
C(A3 C(M2 C(21 117.9(3) . . ?
C(A2 C(M2 C(21 117.7(3) . . ?
C(A5 C(M3 C(A4 123.9(3) . . ?
C(A5 C(M3 C(31 117.9(3) . . ?
C(A4 C(M3 C(31 118.0(3) . . ?
C(A7 C(M4 C(A6 124.2(3) . . ?
C(A7 C(M4 C(41 118.0(3) . . ?
C(A6 C(M4 C(41 117.7(3) . . ?
C(M1 C11A C12A 113.5(10) . . ?
C(M1 C11B C12B 113.3(11) . . ?
C(M2 C(21 C(22 110.7(3) . . ?
C(M3 C(31 C(32 110.9(3) . . ?
C(M4 C(41 C(42 110.4(4) . . ?
Cl(5 Sb(1 Cl2B 173.7(3) . . ?
Cl(5 Sb(1 Cl(7 90.93(7) . . ?
Cl2B Sb(1 Cl(7 85.6(3) . . ?
Cl(5 Sb(1 Cl(3 91.44(6) . . ?
Cl2B Sb(1 Cl(3 93.8(2) . . ?
Cl(7 Sb(1 Cl(3 89.82(5) . . ?
Cl(5 Sb(1 Cl(4 89.69(6) . . ?
Cl2B Sb(1 Cl(4 93.7(3) . . ?
Cl(7 Sb(1 Cl(4 178.98(5) . . ?
Cl(3 Sb(1 Cl(4 90.96(5) . . ?
Cl(5 Sb(1 Cl2A 169.0(3) . . ?
Cl2B Sb(1 Cl2A 16.68(11) . . ?
Cl(7 Sb(1 Cl2A 99.0(3) . . ?
Cl(3 Sb(1 Cl2A 83.94(18) . . ?
Cl(4 Sb(1 Cl2A 80.4(3) . . ?
Cl(5 Sb(1 Cl(6 88.95(5) . . ?
Cl2B Sb(1 Cl(6 85.8(2) . . ?
Cl(7 Sb(1 Cl(6 90.44(5) . . ?
Cl(3 Sb(1 Cl(6 179.52(5) . . ?
Cl(4 Sb(1 Cl(6 88.77(5) . . ?
Cl2A Sb(1 Cl(6 95.63(18) . . ?
Cl2B Cl2A Sb(1 79.1(5) . . ?
Cl2A Cl2B Sb(1 84.3(6) . . ?
Cl(9 C(5A Cl(8 114.7(7) . . ?
Cl(8 C(5B Cl(9 111.3(6) . . ?
C(5B Cl(8 C(5A 47.4(6) . . ?
C(5A Cl(9 C(5B 46.9(6) . . ?

loop_
_geom_bond_atom_site_label_1
_geom_bond_atom_site_label_2
_geom_bond_distance
_geom_bond_site_symmetry_2
_geom_bond_publ_flag
Fe(1 N(3) 2.060(3) . ?
Fe(1 N(4) 2.066(3) . ?
Fe(1 N(2) 2.067(3) . ?
Fe(1 N(1) 2.078(3) . ?
Fe(1 Cl(1 2.1634(11) . ?
N(1) C(A2 1.370(4) . ?
N(1) C(A1 1.381(4) . ?
N(2) C(A4 1.369(4) . ?
N(2) C(A3 1.384(4) . ?
N(3) C(A6 1.377(4) . ?
N(3) C(A5 1.383(4) . ?
N(4) C(A8 1.374(4) . ?
N(4) C(A7 1.383(5) . ?
C(A1 C(M1 1.390(5) . ?
C(A1 C(B1 1.431(5) . ?
C(A2 C(M2 1.403(5) . ?
C(A2 C(B2 1.433(5) . ?
C(A3 C(M2 1.395(5) . ?
C(A3 C(B3 1.446(5) . ?
C(A4 C(M3 1.412(5) . ?
C(A4 C(B4 1.440(4) . ?
C(A5 C(M3 1.395(4) . ?
C(A5 C(B5 1.437(4) . ?
C(A6 C(M4 1.409(5) . ?
C(A6 C(B6 1.428(5) . ?
C(A7 C(M4 1.398(5) . ?
C(A7 C(B7 1.430(5) . ?
C(A8 C(M1 1.408(6) . ?
C(A8 C(B8 1.433(5) . ?
C(B1 C(B2 1.342(6) . ?
C(B3 C(B4 1.339(5) . ?
C(B5 C(B6 1.348(5) . ?
C(B7 C(B8 1.348(7) . ?
C(M1 C11A 1.52(2) . ?
C(M1 C11B 1.523(19) . ?
C(M2 C(21 1.510(5) . ?
C(M3 C(31 1.513(4) . ?
C(M4 C(41 1.517(5) . ?
C11A C12A 1.554(14) . ?
C11B C12B 1.529(14) . ?
C(21 C(22 1.527(6) . ?
C(31 C(32 1.526(5) . ?
C(41 C(42 1.525(7) . ?
Sb(1 Cl(5 2.3311(14) . ?
Sb(1 Cl2B 2.346(3) . ?
Sb(1 Cl(7 2.3490(13) . ?
Sb(1 Cl(3 2.3542(15) . ?
Sb(1 Cl(4 2.3719(12) . ?
Sb(1 Cl2A 2.377(5) . ?
Sb(1 Cl(6 2.3815(14) . ?
Cl2A Cl2B 0.686(4) . ?
C(5A Cl(9 1.571(10) . ?
C(5A Cl(8 1.846(12) . ?
C(5B Cl(8 1.602(11) . ?
C(5B Cl(9 1.884(12) . ?
